data_1100176
loop_
_publ_author_name
'Gr\"ob, Thorsten'
'Harms, Klaus'
'Dehnicke, Kurt'

_publ_section_title
;
 Phosphaniminato-Komplexe des Hafniums. Die Kristallstrukturen von
 [Hf(NPPh~3~)~4~] &#x00B7; 3 THF und [Hf(NPPh~3~)~2~Cl~2~(HNPPh~3~)~2~]
;
_journal_coden_ASTM ZAACAB
_journal_issue 8
_journal_name_full
;
 Zeitschrift fuer Anorganische und Allgemeine Chemie
;
_journal_page_first 1801
_journal_page_last 1806
_journal_paper_doi 10.1002/1521-3749(200108)627:8<1801::AID-ZAAC1801>3.0.CO;2-9
_journal_volume 627
_journal_year 2001
_chemical_formula_moiety 'C72 H62 Cl2 Hf1 N4 P4'
_chemical_formula_sum 'C72 H62 Cl2 Hf N4 P4'
_chemical_name_systematic
;
trans-Dichloro-bis(triphenylphosphoraneimine)-bis(triphenylphosphoraneiminato)-hafnium
;
_space_group_IT_number 2
_symmetry_cell_setting triclinic
_symmetry_Int_Tables_number 2
_symmetry_space_group_name_Hall '-P 1'
_symmetry_space_group_name_H-M 'P -1'
_cell_angle_alpha 67.273(8)
_cell_angle_beta 87.445(8)
_cell_angle_gamma 87.082(8)
_cell_formula_units_Z 4
_cell_length_a 14.4397(10)
_cell_length_b 19.2812(14)
_cell_length_c 24.5579(17)
_cell_volume 6295.928
_diffrn_ambient_temperature 193
_exptl_crystal_colour colorless.
_exptl_crystal_density_diffrn 1.431
_exptl_crystal_description irregular
_refine_ls_R_factor_gt 3.12
_refine_ls_wR_factor_gt 3.12
_cod_original_formula_sum 'C72 H62 Cl2 Hf1 N4 P4'
_cod_database_code 1100176

loop_
_symmetry_equiv_pos_site_id
_symmetry_equiv_pos_as_xyz
1 x,y,z
2 -x,-y,-z

loop_
_atom_site_label
_atom_site_type_symbol
_atom_site_fract_x
_atom_site_fract_y
_atom_site_fract_z
Hf1 Hf 0.96775(1) -0.76247(1) 0.20474(1)
Cl1 Cl 0.93164(8) -0.62294(6) 0.16172(6)
Cl2 Cl 0.97724(9) -0.90588(6) 0.24548(5)
N1 N 0.8594(2) -0.7766(2) 0.14401(16)
H1 H 0.88160 -0.81840 0.14110
P1 P 0.77106(7) -0.76089(6) 0.10384(5)
C1 C 0.7227(3) -0.8474(2) 0.1081(2)
N2 N 0.8358(2) -0.7793(2) 0.26079(15)
H2 H 0.79430 -0.78290 0.23690
P2 P 0.77480(7) -0.78846(6) 0.31842(5)
C2 C 0.6945(4) -0.8607(3) 0.0607(3)
H3 H 0.70530 -0.82530 0.02160
N3 N 1.0466(2) -0.75500(19) 0.26631(16)
P3 P 1.11752(8) -0.72501(6) 0.29610(5)
C3 C 0.6504(5) -0.9259(5) 0.0705(5)
H4 H 0.62890 -0.93460 0.03780
N4 N 1.0629(2) -0.75783(19) 0.14133(15)
P4 P 1.13483(7) -0.75889(7) 0.09318(5)
C4 C 0.6368(5) -0.9783(4) 0.1256(6)
H5 H 0.60630 -1.02320 0.13150
C5 C 0.6662(6) -0.9661(3) 0.1712(4)
H6 H 0.65770 -1.00300 0.20990
C6 C 0.7086(5) -0.9016(3) 0.1635(3)
H7 H 0.72870 -0.89380 0.19700
C7 C 0.6770(3) -0.7134(2) 0.12777(19)
C8 C 0.5851(3) -0.7298(3) 0.1250(2)
H8 H 0.57110 -0.76650 0.10980
C9 C 0.5140(4) -0.6935(3) 0.1440(2)
H9 H 0.45140 -0.70520 0.14220
C10 C 0.5344(4) -0.6402(3) 0.1654(2)
H10 H 0.48540 -0.61500 0.17840
C11 C 0.6244(3) -0.6226(3) 0.1682(2)
H11 H 0.63750 -0.58570 0.18320
C12 C 0.6957(3) -0.6585(2) 0.14931(19)
H12 H 0.75800 -0.64590 0.15090
C13 C 0.7960(3) -0.7033(2) 0.02708(19)
C14 C 0.8844(4) -0.6845(3) 0.0103(3)
H13 H 0.93210 -0.70170 0.03840
C15 C 0.9056(4) -0.6394(4) -0.0486(3)
H14 H 0.96760 -0.62520 -0.06030
C16 C 0.8373(4) -0.6158(3) -0.0892(3)
H15 H 0.85240 -0.58670 -0.12940
C17 C 0.7485(4) -0.6337(3) -0.0723(2)
H16 H 0.70110 -0.61680 -0.10070
C18 C 0.7259(3) -0.6767(3) -0.0136(2)
H17 H 0.66310 -0.68780 -0.00140
C19 C 0.7191(3) -0.7015(2) 0.31592(17)
C20 C 0.6272(3) -0.6953(3) 0.3327(2)
H18 H 0.59120 -0.73890 0.34900
C21 C 0.5880(4) -0.6251(4) 0.3257(2)
H19 H 0.52480 -0.62050 0.33690
C22 C 0.6405(5) -0.5624(3) 0.3026(2)
H20 H 0.61330 -0.51450 0.29760
C23 C 0.7309(5) -0.5681(3) 0.2867(2)
H21 H 0.76720 -0.52460 0.27190
C24 C 0.7701(4) -0.6369(3) 0.2921(2)
H22 H 0.83270 -0.64030 0.27940
C25 C 0.6845(3) -0.8530(2) 0.32783(19)
C26 C 0.6148(3) -0.8326(3) 0.2865(2)
H23 H 0.61220 -0.78300 0.25710
C27 C 0.5496(4) -0.8827(4) 0.2872(3)
H24 H 0.50240 -0.86750 0.25870
C28 C 0.5533(4) -0.9548(3) 0.3294(3)
H25 H 0.50990 -0.99030 0.32940
C29 C 0.6192(3) -0.9750(3) 0.3709(3)
H26 H 0.62040 -1.02440 0.40070
C30 C 0.6849(3) -0.9248(2) 0.3707(2)
H27 H 0.73030 -0.94000 0.40030
C31 C 0.8414(3) -0.8256(2) 0.38445(18)
C32 C 0.8124(3) -0.8134(2) 0.4346(2)
H28 H 0.76020 -0.78070 0.43310
C33 C 0.8586(3) -0.8484(3) 0.4872(2)
H29 H 0.83750 -0.84050 0.52160
C34 C 0.9349(3) -0.8945(3) 0.4891(2)
H30 H 0.96700 -0.91830 0.52500
C35 C 0.9652(3) -0.9062(3) 0.4394(2)
H31 H 1.01870 -0.93770 0.44110
C36 C 0.9188(3) -0.8728(2) 0.3871(2)
H32 H 0.93960 -0.88190 0.35310
C37 C 1.2030(3) -0.7976(2) 0.33524(19)
C38 C 1.2908(3) -0.7832(3) 0.3483(2)
H33 H 1.30740 -0.73280 0.33920
C39 C 1.3538(4) -0.8413(3) 0.3742(3)
H34 H 1.41450 -0.83040 0.38110
C40 C 1.3306(4) -0.9144(3) 0.3902(2)
H35 H 1.37390 -0.95420 0.40970
C41 C 1.2432(4) -0.9300(3) 0.3779(3)
H36 H 1.22650 -0.98080 0.38870
C42 C 1.1805(3) -0.8723(3) 0.3500(2)
H37 H 1.12130 -0.88340 0.34060
C43 C 1.0667(3) -0.6887(2) 0.34901(19)
C44 C 1.0705(3) -0.7274(3) 0.4092(2)
H38 H 1.10720 -0.77280 0.42450
C45 C 1.0222(4) -0.7017(3) 0.4475(2)
H39 H 1.02510 -0.72980 0.48880
C46 C 0.9696(3) -0.6356(3) 0.4267(2)
H40 H 0.93630 -0.61810 0.45340
C47 C 0.9659(3) -0.5953(3) 0.3668(3)
H41 H 0.93070 -0.54920 0.35190
C48 C 1.0134(3) -0.6218(3) 0.3282(2)
H42 H 1.00980 -0.59400 0.28690
C49 C 1.1873(3) -0.6494(2) 0.2465(2)
C50 C 1.2355(3) -0.6027(3) 0.2649(2)
H43 H 1.22690 -0.60610 0.30450
C51 C 1.2954(3) -0.5514(3) 0.2277(3)
H44 H 1.32810 -0.51990 0.24130
C52 C 1.3074(3) -0.5462(3) 0.1707(3)
H45 H 1.34960 -0.51150 0.14480
C53 C 1.2591(3) -0.5907(3) 0.1506(2)
H46 H 1.26670 -0.58590 0.11070
C54 C 1.1990(3) -0.6427(3) 0.1888(2)
H47 H 1.16590 -0.67370 0.17500
C55 C 1.0938(3) -0.8003(3) 0.0442(2)
C56 C 1.0455(3) -0.8658(3) 0.0697(3)
H48 H 1.03910 -0.88850 0.11150
C57 C 1.0060(4) -0.8991(4) 0.0358(4)
H49 H 0.97240 -0.94370 0.05390
C58 C 1.0167(4) -0.8656(5) -0.0256(4)
H50 H 0.99130 -0.88820 -0.04940
C59 C 1.0638(4) -0.8003(5) -0.0517(3)
H51 H 1.06910 -0.77710 -0.09350
C60 C 1.1032(4) -0.7684(3) -0.0173(2)
H52 H 1.13730 -0.72410 -0.03560
C61 C 1.1694(3) -0.6645(3) 0.0458(2)
C62 C 1.1068(3) -0.6068(3) 0.0419(2)
H53 H 1.04890 -0.61800 0.06280
C63 C 1.1264(4) -0.5319(3) 0.0080(3)
H54 H 1.08240 -0.49280 0.00610
C64 C 1.2093(4) -0.5152(4) -0.0224(2)
H55 H 1.22320 -0.46440 -0.04550
C65 C 1.2716(4) -0.5716(4) -0.0194(3)
H56 H 1.32900 -0.56020 -0.04090
C66 C 1.2521(4) -0.6457(3) 0.0146(2)
H57 H 1.29680 -0.68440 0.01640
C67 C 1.2399(3) -0.8138(3) 0.1236(2)
C68 C 1.2513(3) -0.8380(3) 0.1842(2)
H58 H 1.20550 -0.82480 0.20790
C69 C 1.3283(3) -0.8809(3) 0.2099(3)
H59 H 1.33560 -0.89670 0.25130
C70 C 1.3955(4) -0.9014(3) 0.1764(3)
H60 H 1.44800 -0.93190 0.19460
C71 C 1.3855(3) -0.8772(3) 0.1166(3)
H61 H 1.43240 -0.88960 0.09320
C72 C 1.3072(3) -0.8347(3) 0.0900(2)
H62 H 1.29970 -0.82000 0.04870
Hf2 Hf 0.56661(1) -0.25599(1) 0.29561(1)
Cl3 Cl 0.55732(8) -0.11889(6) 0.27722(5)
Cl4 Cl 0.55290(8) -0.39672(6) 0.33792(5)
N5 N 0.7014(2) -0.26042(19) 0.27599(15)
P5 P 0.80441(7) -0.28815(6) 0.27302(5)
N6 N 0.5983(2) -0.27632(18) 0.39213(14)
H63 H 0.59710 -0.32550 0.41080
P6 P 0.62102(7) -0.24682(6) 0.44191(4)
N7 N 0.4097(2) -0.24858(19) 0.32040(14)
H64 H 0.39450 -0.20220 0.29690
P7 P 0.31407(6) -0.27614(6) 0.35366(4)
N8 N 0.5192(2) -0.24079(18) 0.21625(14)
P8 P 0.49704(7) -0.21602(6) 0.15061(5)
C73 C 0.8530(3) -0.3437(2) 0.34503(18)
C74 C 0.8163(3) -0.4128(3) 0.3772(2)
H65 H 0.77150 -0.43190 0.36000
C75 C 0.8438(3) -0.4543(3) 0.4337(2)
H66 H 0.81790 -0.50180 0.45510
C76 C 0.9080(3) -0.4280(3) 0.4595(2)
H67 H 0.92670 -0.45690 0.49870
C77 C 0.9449(3) -0.3600(3) 0.4285(2)
H68 H 0.99030 -0.34150 0.44590
C78 C 0.9165(3) -0.3171(3) 0.3713(2)
H69 H 0.94130 -0.26900 0.35030
C79 C 0.8825(3) -0.2109(2) 0.23928(18)
C80 C 0.9787(3) -0.2211(3) 0.2346(2)
H70 H 1.00590 -0.27050 0.24660
C81 C 1.0344(4) -0.1596(3) 0.2125(2)
H71 H 1.09970 -0.16680 0.20980
C82 C 0.9958(4) -0.0881(4) 0.1945(2)
H72 H 1.03450 -0.04610 0.18000
C83 C 0.9019(4) -0.0770(3) 0.1974(2)
H73 H 0.87530 -0.02740 0.18400
C84 C 0.8446(3) -0.1390(3) 0.2202(2)
H74 H 0.77930 -0.13120 0.22250
C85 C 0.8217(3) -0.3475(2) 0.23070(18)
C86 C 0.7500(3) -0.3500(2) 0.19571(19)
H75 H 0.69250 -0.32430 0.19670
C87 C 0.7619(3) -0.3898(3) 0.1596(2)
H76 H 0.71270 -0.39070 0.13550
C88 C 0.8446(4) -0.4283(3) 0.1581(2)
H77 H 0.85240 -0.45490 0.13260
C89 C 0.9150(4) -0.4281(3) 0.1933(2)
H78 H 0.97150 -0.45530 0.19280
C90 C 0.9041(3) -0.3883(3) 0.2299(2)
H79 H 0.95320 -0.38870 0.25450
C91 C 0.5244(3) -0.1952(2) 0.45935(18)
C92 C 0.4567(3) -0.1612(2) 0.4192(2)
H80 H 0.45790 -0.16800 0.38280
C93 C 0.3867(3) -0.1174(3) 0.4313(2)
H81 H 0.34070 -0.09380 0.40290
C94 C 0.3827(3) -0.1075(2) 0.4834(2)
H82 H 0.33350 -0.07790 0.49150
C95 C 0.4496(4) -0.1404(3) 0.5239(2)
H83 H 0.44860 -0.13240 0.55980
C96 C 0.5184(4) -0.1853(3) 0.5125(2)
H84 H 0.56300 -0.21020 0.54170
C97 C 0.7154(3) -0.1824(2) 0.42388(19)
C98 C 0.7551(3) -0.1556(3) 0.3677(2)
H85 H 0.73670 -0.17400 0.33920
C99 C 0.8223(3) -0.1014(3) 0.3530(2)
H86 H 0.84840 -0.08200 0.31400
C100 C 0.8512(3) -0.0758(3) 0.3944(2)
H87 H 0.89750 -0.03920 0.38400
C101 C 0.8130(3) -0.1033(3) 0.4508(2)
H88 H 0.83270 -0.08570 0.47950
C102 C 0.7467(3) -0.1562(2) 0.4654(2)
H89 H 0.72120 -0.17550 0.50450
C103 C 0.6487(3) -0.3241(2) 0.51008(17)
C104 C 0.7383(3) -0.3432(2) 0.53010(19)
H90 H 0.78790 -0.31260 0.50920
C105 C 0.7560(3) -0.4064(2) 0.5802(2)
H91 H 0.81780 -0.41920 0.59340
C106 C 0.6849(3) -0.4509(2) 0.61096(19)
H92 H 0.69730 -0.49420 0.64560
C107 C 0.5956(3) -0.4328(2) 0.5916(2)
H93 H 0.54640 -0.46390 0.61270
C108 C 0.5773(3) -0.3693(2) 0.5413(2)
H94 H 0.51540 -0.35670 0.52820
C109 C 0.2522(3) -0.3335(2) 0.32406(18)
C110 C 0.1780(3) -0.3760(2) 0.3539(2)
H95 H 0.15990 -0.37900 0.39240
C111 C 0.1301(3) -0.4143(3) 0.3269(3)
H96 H 0.07820 -0.44270 0.34680
C112 C 0.1570(4) -0.4117(3) 0.2720(3)
H97 H 0.12420 -0.43850 0.25410
C113 C 0.2310(4) -0.3705(3) 0.2429(2)
H98 H 0.24950 -0.36870 0.20480
C114 C 0.2793(3) -0.3313(3) 0.2687(2)
H99 H 0.33100 -0.30290 0.24840
C115 C 0.3272(2) -0.3337(2) 0.43101(17)
C116 C 0.3689(3) -0.4039(2) 0.44550(19)
H100 H 0.39160 -0.41960 0.41500
C117 C 0.3784(3) -0.4522(2) 0.5039(2)
H101 H 0.40710 -0.50070 0.51340
C118 C 0.3463(3) -0.4296(2) 0.54787(19)
H102 H 0.35240 -0.46290 0.58800
C119 C 0.3058(3) -0.3603(3) 0.53493(19)
H103 H 0.28390 -0.34490 0.56570
C120 C 0.2965(3) -0.3117(2) 0.47588(19)
H104 H 0.26880 -0.26290 0.46670
C121 C 0.2323(3) -0.1992(2) 0.34655(17)
C122 C 0.1437(3) -0.2104(3) 0.3733(2)
H105 H 0.12680 -0.25990 0.39810
C123 C 0.0809(3) -0.1519(3) 0.3645(2)
H106 H 0.02160 -0.16090 0.38380
C124 C 0.1031(4) -0.0810(3) 0.3283(2)
H107 H 0.05860 -0.04070 0.32160
C125 C 0.1889(4) -0.0674(3) 0.3016(2)
H108 H 0.20410 -0.01760 0.27650
C126 C 0.2548(3) -0.1266(2) 0.3111(2)
H109 H 0.31480 -0.11680 0.29300
C127 C 0.3845(3) -0.1671(2) 0.13143(18)
C128 C 0.3163(3) -0.1883(3) 0.1036(2)
H110 H 0.32810 -0.22960 0.09200
C129 C 0.2317(4) -0.1502(4) 0.0928(2)
H111 H 0.18530 -0.16530 0.07380
C130 C 0.2141(4) -0.0907(4) 0.1092(2)
H112 H 0.15600 -0.06380 0.10090
C131 C 0.2797(4) -0.0694(3) 0.1376(2)
H113 H 0.26690 -0.02870 0.14980
C132 C 0.3646(3) -0.1077(3) 0.1485(2)
H114 H 0.41020 -0.09270 0.16810
C133 C 0.5795(3) -0.1538(2) 0.09975(18)
C134 C 0.5589(3) -0.1047(3) 0.0425(2)
H115 H 0.49710 -0.09940 0.02930
C135 C 0.6284(4) -0.0636(3) 0.0046(2)
H116 H 0.61440 -0.03110 -0.03470
C136 C 0.7174(4) -0.0700(3) 0.0239(2)
H117 H 0.76500 -0.04270 -0.00240
C137 C 0.7383(3) -0.1157(3) 0.0811(2)
H118 H 0.79970 -0.11880 0.09440
C138 C 0.6695(3) -0.1571(3) 0.1190(2)
H119 H 0.68390 -0.18800 0.15860
C139 C 0.4980(3) -0.2958(2) 0.12779(19)
C140 C 0.4981(3) -0.3672(3) 0.1726(2)
H120 H 0.49480 -0.37270 0.21280
C141 C 0.5031(3) -0.4303(3) 0.1587(2)
H121 H 0.50300 -0.47890 0.18950
C142 C 0.5082(3) -0.4237(3) 0.1011(2)
H122 H 0.51060 -0.46740 0.09210
C143 C 0.5098(3) -0.3527(3) 0.0560(2)
H123 H 0.51480 -0.34790 0.01600
C144 C 0.5041(3) -0.2895(3) 0.0692(2)
H124 H 0.50440 -0.24110 0.03810

loop_
_atom_type_symbol
_atom_type_radius_bond
C 0.68
H 0.23
Cl 0.99
Hf 1.57
N 0.68
P 1.05
